data_1503270
loop_
_publ_author_name
'Genna, Douglas T.'
'Hencken, Christopher P.'
'Siegler, Maxime A.'
'Posner, Gary H.'

_publ_section_title
;
 \a-Chloro-\b,\g-ethylenic esters: enantiocontrolled synthesis and
 substitutions.
;
_journal_issue 20
_journal_name_full 'Organic letters'
_journal_page_first 4694
_journal_page_last 4697
_journal_paper_doi 10.1021/ol102142a
_journal_volume 12
_journal_year 2010
_chemical_absolute_configuration ad
_chemical_formula_moiety 'C15 H21 Cl O4'
_chemical_formula_sum 'C15 H21 Cl O4'
_chemical_formula_weight 300.77
_chemical_name_systematic
; 
 ? 
;
_space_group_IT_number 4
_symmetry_cell_setting monoclinic
_symmetry_space_group_name_Hall 'P 2yb'
_symmetry_space_group_name_H-M 'P 1 21 1'
_atom_sites_solution_hydrogens difmap
_atom_sites_solution_primary direct
_atom_sites_solution_secondary difmap
_audit_creation_method SHELXL-97
_cell_angle_alpha 90.00
_cell_angle_beta 111.331(7)
_cell_angle_gamma 90.00
_cell_formula_units_Z 8
_cell_length_a 11.1520(7)
_cell_length_b 20.0693(9)
_cell_length_c 15.1565(8)
_cell_measurement_reflns_used 19834
_cell_measurement_temperature 110(2)
_cell_measurement_theta_max 25.62
_cell_measurement_theta_min 1.76
_cell_volume 3159.8(3)
_computing_cell_refinement
;
CrysAlisPro, Oxford Diffraction Ltd.,
Version 1.171.33.55 (release 05-01-2010 CrysAlis171 .NET)
(compiled Jan  5 2010,16:28:46)
;
_computing_data_collection
;
CrysAlisPro, Oxford Diffraction Ltd.,
Version 1.171.33.55 (release 05-01-2010 CrysAlis171 .NET)
(compiled Jan  5 2010,16:28:46)
;
_computing_data_reduction
;
CrysAlisPro, Oxford Diffraction Ltd.,
Version 1.171.33.55 (release 05-01-2010 CrysAlis171 .NET)
(compiled Jan  5 2010,16:28:46)
;
_computing_molecular_graphics 'SHELXTL v6.10 (Sheldrick, 2008)'
_computing_publication_material 'SHELXTL v6.10 (Sheldrick, 2008)'
_computing_structure_refinement 'SHELXL-97 (Sheldrick, 2008)'
_computing_structure_solution 'SHELXS-97 (Sheldrick, 2008)'
_diffrn_ambient_temperature 110(2)
_diffrn_detector_area_resol_mean 15.9890
_diffrn_measured_fraction_theta_full 1.000
_diffrn_measured_fraction_theta_max 1.000
_diffrn_measurement_device_type 'Goniometer KM4/Xcalibur, detector: Sapphire3'
_diffrn_measurement_method '\w scans'
_diffrn_radiation_monochromator graphite
_diffrn_radiation_source 'Enhance (Mo) X-ray Source'
_diffrn_radiation_type MoK\a
_diffrn_radiation_wavelength 0.71073
_diffrn_reflns_av_R_equivalents 0.0453
_diffrn_reflns_av_sigmaI/netI 0.0544
_diffrn_reflns_limit_h_max 13
_diffrn_reflns_limit_h_min -13
_diffrn_reflns_limit_k_max 24
_diffrn_reflns_limit_k_min -24
_diffrn_reflns_limit_l_max 18
_diffrn_reflns_limit_l_min -18
_diffrn_reflns_number 30820
_diffrn_reflns_theta_full 25.50
_diffrn_reflns_theta_max 25.50
_diffrn_reflns_theta_min 1.76
_exptl_absorpt_coefficient_mu 0.252
_exptl_absorpt_correction_T_max 0.986
_exptl_absorpt_correction_T_min 0.904
_exptl_absorpt_correction_type analytical
_exptl_absorpt_process_details
;
CrysAlisPro, Oxford Diffraction Ltd.,
Version 1.171.33.55 (release 05-01-2010 CrysAlis171 .NET)
(compiled Jan  5 2010,16:28:46)
Analytical numeric absorption correction using a multifaceted crystal
            model based on expressions derived by R.C. Clark & J.S. Reid.
(Clark, R. C. & Reid, J. S. (1995). Acta Cryst. A51, 887-897)
;
_exptl_crystal_colour colorless
_exptl_crystal_density_diffrn 1.264
_exptl_crystal_density_method 'not measured'
_exptl_crystal_description lath
_exptl_crystal_F_000 1280
_exptl_crystal_size_max 0.51
_exptl_crystal_size_mid 0.18
_exptl_crystal_size_min 0.06
_refine_diff_density_max 0.402
_refine_diff_density_min -0.573
_refine_diff_density_rms 0.067
_refine_ls_abs_structure_details 'Flack H D (1983), Acta Cryst. A39, 876-881'
_refine_ls_abs_structure_Flack 0.00(6)
_refine_ls_extinction_method none
_refine_ls_goodness_of_fit_ref 1.078
_refine_ls_hydrogen_treatment mixed
_refine_ls_matrix_type full
_refine_ls_number_parameters 758
_refine_ls_number_reflns 11774
_refine_ls_number_restraints 9
_refine_ls_restrained_S_all 1.078
_refine_ls_R_factor_all 0.0539
_refine_ls_R_factor_gt 0.0456
_refine_ls_shift/su_max 0.001
_refine_ls_shift/su_mean 0.000
_refine_ls_structure_factor_coef Fsqd
_refine_ls_weighting_details 'calc w=1/[\s^2^(Fo^2^)+(0.0730P)^2^+0.0000P] where P=(Fo^2^+2Fc^2^)/3'
_refine_ls_weighting_scheme calc
_refine_ls_wR_factor_gt 0.1115
_refine_ls_wR_factor_ref 0.1177
_reflns_number_gt 10574
_reflns_number_total 11774
_reflns_threshold_expression I>2\s(I)
_cod_data_source_file ol102142a_si_002.cif
_cod_data_source_block x0697a
_cod_original_sg_symbol_H-M 'P 21'
_cod_database_code 1503270

loop_
_symmetry_equiv_pos_as_xyz
'x, y, z'
'-x, y+1/2, -z'

loop_
_atom_site_label
_atom_site_type_symbol
_atom_site_fract_x
_atom_site_fract_y
_atom_site_fract_z
_atom_site_U_iso_or_equiv
_atom_site_adp_type
_atom_site_occupancy
_atom_site_symmetry_multiplicity
_atom_site_calc_flag
_atom_site_refinement_flags
Cl1A Cl 0.16954(17) -0.09719(5) 0.75038(9) 0.0332(4) Uani 1 1 d .
C1A C 0.1360(5) -0.0126(2) 0.8740(3) 0.0213(11) Uani 1 1 d .
C2A C 0.2020(5) -0.0151(2) 0.8007(3) 0.0185(10) Uani 1 1 d .
H2A H 0.2970 -0.0089 0.8333 0.022 Uiso 1 1 calc R
C3A C 0.1475(5) 0.0397(2) 0.7264(3) 0.0198(10) Uani 1 1 d .
H3A H 0.0522 0.0431 0.7088 0.024 Uiso 1 1 calc R
C4A C 0.1803(4) 0.0321(2) 0.6370(3) 0.0176(10) Uani 1 1 d .
H4A H 0.1472 -0.0118 0.6067 0.021 Uiso 1 1 calc R
C5A C 0.1177(5) 0.0875(3) 0.5673(3) 0.0247(12) Uani 1 1 d .
H5A1 H 0.1450 0.1309 0.5993 0.030 Uiso 1 1 calc R
H5A2 H 0.0231 0.0842 0.5488 0.030 Uiso 1 1 calc R
C6A C 0.1502(5) 0.0861(2) 0.4777(3) 0.0214(11) Uani 1 1 d .
C7A C 0.0805(6) 0.0471(3) 0.4014(3) 0.0294(12) Uani 1 1 d .
H7A H 0.0128 0.0199 0.4052 0.035 Uiso 1 1 calc R
C8A C 0.1078(6) 0.0470(3) 0.3190(4) 0.0359(15) Uani 1 1 d .
H8A H 0.0580 0.0199 0.2672 0.043 Uiso 1 1 calc R
C9A C 0.2054(6) 0.0854(3) 0.3108(3) 0.0336(14) Uani 1 1 d .
H9A H 0.2228 0.0850 0.2539 0.040 Uiso 1 1 calc R
C10A C 0.2788(6) 0.1250(3) 0.3873(3) 0.0295(12) Uani 1 1 d .
H10A H 0.3463 0.1521 0.3831 0.035 Uiso 1 1 calc R
C11A C 0.2507(5) 0.1240(3) 0.4708(3) 0.0264(11) Uani 1 1 d .
H11A H 0.3017 0.1499 0.5235 0.032 Uiso 1 1 calc R
C12A C 0.1579(5) -0.0616(2) 1.0276(3) 0.0224(11) Uani 1 1 d .
C13A C 0.1031(7) -0.0027(3) 1.0629(4) 0.0360(14) Uani 1 1 d .
H13A H 0.1658 0.0338 1.0796 0.054 Uiso 1 1 calc R
H13B H 0.0847 -0.0160 1.1189 0.054 Uiso 1 1 calc R
H13C H 0.0235 0.0121 1.0131 0.054 Uiso 1 1 calc R
C14A C 0.2761(6) -0.0891(3) 1.1045(4) 0.0426(15) Uani 1 1 d .
H14A H 0.3076 -0.1280 1.0802 0.064 Uiso 1 1 calc R
H14B H 0.2541 -0.1024 1.1589 0.064 Uiso 1 1 calc R
H14C H 0.3433 -0.0549 1.1241 0.064 Uiso 1 1 calc R
C15A C 0.0594(6) -0.1153(3) 0.9859(4) 0.0350(14) Uani 1 1 d .
H15A H 0.0978 -0.1512 0.9610 0.052 Uiso 1 1 calc R
H15B H -0.0145 -0.0966 0.9344 0.052 Uiso 1 1 calc R
H15C H 0.0307 -0.1332 1.0350 0.052 Uiso 1 1 calc R
O1A O 0.0306(4) 0.01072(19) 0.8589(2) 0.0335(9) Uani 1 1 d .
O2A O 0.2114(3) -0.04156(16) 0.9541(2) 0.0206(7) Uani 1 1 d .
O3A O 0.2091(3) 0.09861(15) 0.7756(2) 0.0220(7) Uani 1 1 d D
H3E H 0.151(4) 0.121(3) 0.786(4) 0.033 Uiso 1 1 d D
O4A O 0.3161(3) 0.03569(16) 0.6570(2) 0.0194(7) Uani 1 1 d D
H4E H 0.352(5) 0.006(2) 0.698(3) 0.029 Uiso 1 1 d D
Cl1B Cl 0.95498(14) 0.37000(6) 0.73979(8) 0.0256(3) Uani 1 1 d .
C1B C 0.7450(5) 0.3029(2) 0.6464(3) 0.0183(10) Uani 1 1 d .
C2B C 0.8840(5) 0.2889(2) 0.7084(3) 0.0173(9) Uani 1 1 d .
H2B H 0.9275 0.2645 0.6709 0.021 Uiso 1 1 calc R
C3B C 0.8959(5) 0.2486(2) 0.7972(3) 0.0167(9) Uani 1 1 d .
H3B H 0.8469 0.2715 0.8321 0.020 Uiso 1 1 calc R
C4B C 1.0364(5) 0.2389(2) 0.8639(3) 0.0198(11) Uani 1 1 d .
H4B H 1.0743 0.2832 0.8898 0.024 Uiso 1 1 calc R
C5B C 1.0410(5) 0.1931(3) 0.9462(3) 0.0237(11) Uani 1 1 d .
H5B1 H 0.9738 0.2072 0.9706 0.028 Uiso 1 1 calc R
H5B2 H 1.0209 0.1470 0.9222 0.028 Uiso 1 1 calc R
C6B C 1.1694(5) 0.1935(2) 1.0265(3) 0.0208(10) Uani 1 1 d .
C7B C 1.1905(6) 0.2364(3) 1.1032(3) 0.0301(12) Uani 1 1 d .
H7B H 1.1250 0.2668 1.1031 0.036 Uiso 1 1 calc R
C8B C 1.3064(6) 0.2350(3) 1.1793(4) 0.0353(14) Uani 1 1 d .
H8B H 1.3195 0.2637 1.2318 0.042 Uiso 1 1 calc R
C9B C 1.4037(5) 0.1916(3) 1.1792(3) 0.0321(13) Uani 1 1 d .
H9B H 1.4837 0.1910 1.2310 0.039 Uiso 1 1 calc R
C10B C 1.3831(5) 0.1496(3) 1.1032(3) 0.0300(13) Uani 1 1 d .
H10B H 1.4491 0.1200 1.1024 0.036 Uiso 1 1 calc R
C11B C 1.2671(5) 0.1505(3) 1.0285(3) 0.0264(11) Uani 1 1 d .
H11B H 1.2539 0.1208 0.9770 0.032 Uiso 1 1 calc R
C12B C 0.6147(5) 0.3351(2) 0.4835(3) 0.0257(11) Uani 1 1 d .
C13B C 0.5123(5) 0.2820(3) 0.4646(3) 0.0317(13) Uani 1 1 d .
H13D H 0.5473 0.2391 0.4548 0.048 Uiso 1 1 calc R
H13E H 0.4383 0.2938 0.4078 0.048 Uiso 1 1 calc R
H13F H 0.4847 0.2788 0.5189 0.048 Uiso 1 1 calc R
C14B C 0.6569(6) 0.3442(3) 0.3983(3) 0.0387(15) Uani 1 1 d .
H14D H 0.7264 0.3771 0.4139 0.058 Uiso 1 1 calc R
H14E H 0.5836 0.3597 0.3435 0.058 Uiso 1 1 calc R
H14F H 0.6876 0.3015 0.3831 0.058 Uiso 1 1 calc R
C15B C 0.5765(6) 0.4014(3) 0.5143(4) 0.0393(15) Uani 1 1 d .
H15D H 0.5568 0.3949 0.5716 0.059 Uiso 1 1 calc R
H15E H 0.5004 0.4189 0.4636 0.059 Uiso 1 1 calc R
H15F H 0.6478 0.4331 0.5273 0.059 Uiso 1 1 calc R
O1B O 0.6583(3) 0.30723(17) 0.6767(2) 0.0225(7) Uani 1 1 d .
O2B O 0.7363(3) 0.31123(17) 0.5578(2) 0.0220(7) Uani 1 1 d .
O3B O 0.8377(3) 0.18637(15) 0.7631(2) 0.0227(7) Uani 1 1 d D
H3F H 0.780(4) 0.178(3) 0.781(4) 0.034 Uiso 1 1 d D
O4B O 1.1111(3) 0.20925(16) 0.8163(2) 0.0227(7) Uani 1 1 d D
H4F H 1.126(6) 0.240(2) 0.788(4) 0.034 Uiso 1 1 d D
Cl1C Cl 0.72556(15) -0.08821(5) 0.74140(8) 0.0305(3) Uani 1 1 d .
C1C C 0.6256(5) -0.0188(2) 0.8438(3) 0.0173(10) Uani 1 1 d .
C2C C 0.7011(5) -0.0068(2) 0.7809(3) 0.0167(9) Uani 1 1 d .
H2C H 0.7862 0.0134 0.8188 0.020 Uiso 1 1 calc R
C3C C 0.6293(5) 0.0389(2) 0.6969(3) 0.0166(9) Uani 1 1 d .
H3C H 0.5388 0.0229 0.6658 0.020 Uiso 1 1 calc R
C4C C 0.6914(5) 0.0456(2) 0.6223(3) 0.0197(10) Uani 1 1 d .
H4C H 0.6876 0.0009 0.5923 0.024 Uiso 1 1 calc R
C5C C 0.6125(5) 0.0938(3) 0.5446(3) 0.0266(12) Uani 1 1 d .
H5C1 H 0.5201 0.0827 0.5264 0.032 Uiso 1 1 calc R
H5C2 H 0.6253 0.1396 0.5705 0.032 Uiso 1 1 calc R
C6C C 0.6474(5) 0.0920(2) 0.4568(3) 0.0213(10) Uani 1 1 d .
C7C C 0.5858(6) 0.0480(3) 0.3845(3) 0.0308(13) Uani 1 1 d .
H7C H 0.5204 0.0197 0.3895 0.037 Uiso 1 1 calc R
C8C C 0.6183(7) 0.0447(3) 0.3045(4) 0.0387(15) Uani 1 1 d .
H8C H 0.5747 0.0142 0.2552 0.046 Uiso 1 1 calc R
C9C C 0.7125(6) 0.0848(3) 0.2959(3) 0.0317(13) Uani 1 1 d .
H9C H 0.7341 0.0824 0.2409 0.038 Uiso 1 1 calc R
C10C C 0.7758(5) 0.1289(3) 0.3676(3) 0.0298(12) Uani 1 1 d .
H10C H 0.8418 0.1567 0.3623 0.036 Uiso 1 1 calc R
C11C C 0.7425(5) 0.1324(3) 0.4481(3) 0.0290(12) Uani 1 1 d .
H11C H 0.7860 0.1629 0.4973 0.035 Uiso 1 1 calc R
C12C C 0.6533(5) -0.0532(3) 1.0069(3) 0.0256(11) Uani 1 1 d .
C13C C 0.5637(5) -0.0029(3) 1.0250(3) 0.0283(12) Uani 1 1 d .
H13G H 0.6068 0.0405 1.0400 0.043 Uiso 1 1 calc R
H13H H 0.5407 -0.0178 1.0784 0.043 Uiso 1 1 calc R
H13I H 0.4854 0.0013 0.9683 0.043 Uiso 1 1 calc R
C14C C 0.7762(6) -0.0589(3) 1.0918(4) 0.0387(14) Uani 1 1 d .
H14G H 0.8337 -0.0909 1.0784 0.058 Uiso 1 1 calc R
H14H H 0.7566 -0.0741 1.1465 0.058 Uiso 1 1 calc R
H14I H 0.8183 -0.0152 1.1058 0.058 Uiso 1 1 calc R
C15C C 0.5918(6) -0.1203(3) 0.9759(4) 0.0382(14) Uani 1 1 d .
H15G H 0.6498 -0.1485 0.9566 0.057 Uiso 1 1 calc R
H15H H 0.5104 -0.1146 0.9223 0.057 Uiso 1 1 calc R
H15I H 0.5751 -0.1415 1.0285 0.057 Uiso 1 1 calc R
O1C O 0.5090(4) -0.02253(18) 0.8162(2) 0.0282(8) Uani 1 1 d .
O2C O 0.7037(3) -0.02731(17) 0.9337(2) 0.0208(7) Uani 1 1 d .
O3C O 0.6290(3) 0.10212(15) 0.7416(2) 0.0209(7) Uani 1 1 d D
H3G H 0.551(3) 0.112(3) 0.732(4) 0.031 Uiso 1 1 d D
O4C O 0.8222(3) 0.06466(17) 0.6615(2) 0.0228(7) Uani 1 1 d D
H4G H 0.841(5) 0.1012(17) 0.686(3) 0.034 Uiso 1 1 d D
Cl1D Cl 0.41291(13) 0.36283(5) 0.76005(8) 0.0283(3) Uani 1 1 d .
C1D C 0.2457(5) 0.2816(2) 0.6446(3) 0.0191(10) Uani 1 1 d .
C2D C 0.3856(5) 0.2798(2) 0.7109(3) 0.0181(10) Uani 1 1 d .
H2D H 0.4420 0.2717 0.6736 0.022 Uiso 1 1 calc R
C3D C 0.4106(5) 0.2265(2) 0.7875(3) 0.0177(9) Uani 1 1 d .
H3D H 0.3403 0.2273 0.8137 0.021 Uiso 1 1 calc R
C4D C 0.5406(4) 0.2322(2) 0.8679(3) 0.0174(10) Uani 1 1 d .
H4D H 0.5414 0.2741 0.9039 0.021 Uiso 1 1 calc R
C5D C 0.5620(5) 0.1735(2) 0.9352(3) 0.0214(10) Uani 1 1 d .
H5D1 H 0.4875 0.1696 0.9556 0.026 Uiso 1 1 calc R
H5D2 H 0.5666 0.1321 0.9010 0.026 Uiso 1 1 calc R
C6D C 0.6826(5) 0.1799(2) 1.0211(3) 0.0224(11) Uani 1 1 d .
C7D C 0.6875(6) 0.2248(3) 1.0932(3) 0.0304(12) Uani 1 1 d .
H7D H 0.6147 0.2516 1.0874 0.037 Uiso 1 1 calc R
C8D C 0.7992(6) 0.2302(3) 1.1734(4) 0.0354(14) Uani 1 1 d .
H8D H 0.8023 0.2608 1.2220 0.042 Uiso 1 1 calc R
C9D C 0.9056(6) 0.1913(3) 1.1829(3) 0.0322(13) Uani 1 1 d .
H9D H 0.9818 0.1954 1.2375 0.039 Uiso 1 1 calc R
C10D C 0.9004(5) 0.1464(3) 1.1123(3) 0.0285(12) Uani 1 1 d .
H10D H 0.9729 0.1193 1.1187 0.034 Uiso 1 1 calc R
C11D C 0.7905(5) 0.1410(2) 1.0329(3) 0.0230(11) Uani 1 1 d .
H11D H 0.7883 0.1099 0.9851 0.028 Uiso 1 1 calc R
C12D C 0.1165(5) 0.3191(3) 0.4841(3) 0.0277(12) Uani 1 1 d .
C13D C 0.0152(5) 0.2651(3) 0.4626(4) 0.0309(12) Uani 1 1 d .
H13J H 0.0520 0.2227 0.4529 0.046 Uiso 1 1 calc R
H13K H -0.0578 0.2768 0.4051 0.046 Uiso 1 1 calc R
H13L H -0.0144 0.2609 0.5158 0.046 Uiso 1 1 calc R
C14D C 0.1584(7) 0.3316(4) 0.4006(4) 0.055(2) Uani 1 1 d .
H14J H 0.2282 0.3645 0.4186 0.082 Uiso 1 1 calc R
H14K H 0.0853 0.3486 0.3469 0.082 Uiso 1 1 calc R
H14L H 0.1889 0.2899 0.3826 0.082 Uiso 1 1 calc R
C15D C 0.0737(6) 0.3837(3) 0.5180(4) 0.0403(15) Uani 1 1 d .
H15J H 0.0520 0.3743 0.5739 0.060 Uiso 1 1 calc R
H15K H -0.0020 0.4017 0.4674 0.060 Uiso 1 1 calc R
H15L H 0.1439 0.4163 0.5345 0.060 Uiso 1 1 calc R
O1D O 0.1552(3) 0.27214(17) 0.6698(2) 0.0254(8) Uani 1 1 d .
O2D O 0.2398(3) 0.29811(17) 0.5584(2) 0.0234(8) Uani 1 1 d .
O3D O 0.4030(4) 0.16574(15) 0.7351(2) 0.0230(7) Uani 1 1 d D
H3H H 0.343(4) 0.143(2) 0.744(4) 0.035 Uiso 1 1 d D
O4D O 0.6437(3) 0.23490(16) 0.8338(2) 0.0180(7) Uani 1 1 d D
H4H H 0.623(5) 0.265(2) 0.792(3) 0.027 Uiso 1 1 d D

loop_
_atom_site_aniso_label
_atom_site_aniso_U_11
_atom_site_aniso_U_22
_atom_site_aniso_U_33
_atom_site_aniso_U_23
_atom_site_aniso_U_13
_atom_site_aniso_U_12
Cl1A 0.0613(10) 0.0147(6) 0.0236(6) -0.0026(5) 0.0154(6) -0.0030(6)
C1A 0.029(3) 0.012(2) 0.019(2) -0.0004(18) 0.004(2) 0.002(2)
C2A 0.027(3) 0.012(2) 0.013(2) 0.0003(17) 0.0030(19) -0.002(2)
C3A 0.022(3) 0.018(2) 0.016(2) 0.0016(18) 0.004(2) 0.0005(18)
C4A 0.015(2) 0.020(2) 0.014(2) 0.0012(18) 0.0005(19) -0.003(2)
C5A 0.031(3) 0.028(3) 0.013(2) 0.005(2) 0.006(2) 0.007(2)
C6A 0.025(3) 0.022(2) 0.012(2) 0.0070(19) 0.000(2) 0.006(2)
C7A 0.042(3) 0.020(3) 0.021(2) 0.005(2) 0.006(2) -0.005(2)
C8A 0.060(4) 0.026(3) 0.015(2) -0.003(2) 0.006(3) -0.003(3)
C9A 0.053(4) 0.032(3) 0.015(2) 0.003(2) 0.010(2) 0.008(3)
C10A 0.032(3) 0.032(3) 0.023(2) 0.007(2) 0.009(2) 0.005(2)
C11A 0.029(3) 0.028(3) 0.017(2) 0.001(2) 0.002(2) 0.001(2)
C12A 0.027(3) 0.026(2) 0.019(2) 0.0068(19) 0.014(2) 0.002(2)
C13A 0.063(4) 0.029(3) 0.024(3) 0.005(2) 0.026(3) 0.000(3)
C14A 0.039(3) 0.056(4) 0.027(3) 0.021(3) 0.005(3) -0.004(3)
C15A 0.045(4) 0.032(3) 0.030(3) 0.003(2) 0.017(3) -0.011(2)
O1A 0.035(2) 0.044(2) 0.0241(17) 0.0158(16) 0.0136(17) 0.0167(19)
O2A 0.0227(19) 0.0223(17) 0.0158(14) 0.0050(13) 0.0056(14) 0.0030(14)
O3A 0.033(2) 0.0153(15) 0.0208(16) -0.0068(12) 0.0129(16) -0.0031(14)
O4A 0.0266(19) 0.0191(17) 0.0122(15) 0.0044(12) 0.0068(14) 0.0016(14)
Cl1B 0.0343(7) 0.0169(6) 0.0202(5) 0.0006(5) 0.0036(5) -0.0063(5)
C1B 0.024(3) 0.014(2) 0.016(2) -0.0007(17) 0.006(2) 0.0018(19)
C2B 0.018(2) 0.016(2) 0.014(2) -0.0007(18) 0.0026(19) -0.0009(19)
C3B 0.022(2) 0.014(2) 0.014(2) -0.0019(17) 0.0060(18) -0.0021(18)
C4B 0.025(3) 0.016(2) 0.016(2) 0.0015(18) 0.0049(19) 0.004(2)
C5B 0.029(3) 0.024(2) 0.019(2) 0.008(2) 0.010(2) -0.001(2)
C6B 0.029(3) 0.017(2) 0.015(2) 0.0061(18) 0.006(2) -0.001(2)
C7B 0.037(3) 0.026(3) 0.020(2) 0.001(2) 0.001(2) 0.012(2)
C8B 0.049(4) 0.026(3) 0.019(2) -0.004(2) -0.002(2) 0.008(3)
C9B 0.028(3) 0.035(3) 0.022(2) 0.007(2) -0.005(2) -0.001(2)
C10B 0.033(3) 0.030(3) 0.023(3) 0.006(2) 0.007(2) 0.012(2)
C11B 0.033(3) 0.028(3) 0.014(2) 0.000(2) 0.003(2) 0.002(2)
C12B 0.029(3) 0.032(3) 0.013(2) 0.006(2) 0.003(2) 0.004(2)
C13B 0.029(3) 0.043(3) 0.017(2) 0.000(2) 0.000(2) -0.004(2)
C14B 0.038(3) 0.058(4) 0.018(2) 0.012(2) 0.008(2) 0.004(3)
C15B 0.051(4) 0.028(3) 0.030(3) 0.004(2) 0.004(3) 0.015(3)
O1B 0.0215(18) 0.0272(18) 0.0170(15) 0.0042(13) 0.0047(14) 0.0024(14)
O2B 0.0213(18) 0.0263(18) 0.0139(15) 0.0048(13) 0.0011(14) 0.0021(14)
O3B 0.0236(19) 0.0160(15) 0.0249(16) -0.0021(13) 0.0047(15) -0.0069(13)
O4B 0.030(2) 0.0203(17) 0.0202(16) 0.0046(13) 0.0120(15) 0.0066(15)
Cl1C 0.0537(9) 0.0168(5) 0.0229(6) 0.0013(5) 0.0163(6) 0.0105(6)
C1C 0.024(3) 0.012(2) 0.012(2) 0.0027(17) 0.0003(19) 0.005(2)
C2C 0.024(3) 0.011(2) 0.015(2) -0.0026(17) 0.007(2) 0.0009(18)
C3C 0.020(2) 0.013(2) 0.017(2) 0.0009(17) 0.0069(19) 0.0028(18)
C4C 0.027(3) 0.013(2) 0.017(2) -0.0012(18) 0.007(2) -0.0012(19)
C5C 0.032(3) 0.031(3) 0.018(2) 0.008(2) 0.010(2) 0.004(2)
C6C 0.025(3) 0.022(2) 0.015(2) 0.0072(19) 0.004(2) 0.010(2)
C7C 0.046(4) 0.021(3) 0.022(2) 0.006(2) 0.008(2) -0.005(2)
C8C 0.069(4) 0.022(3) 0.021(3) -0.004(2) 0.011(3) -0.003(3)
C9C 0.049(4) 0.031(3) 0.018(2) 0.002(2) 0.016(2) 0.007(3)
C10C 0.030(3) 0.038(3) 0.025(2) 0.006(2) 0.014(2) 0.002(2)
C11C 0.035(3) 0.029(3) 0.020(2) -0.002(2) 0.007(2) -0.003(2)
C12C 0.029(3) 0.029(3) 0.017(2) 0.006(2) 0.007(2) -0.001(2)
C13C 0.036(3) 0.030(3) 0.018(2) 0.004(2) 0.009(2) 0.004(2)
C14C 0.038(3) 0.058(4) 0.020(2) 0.017(2) 0.011(2) 0.010(3)
C15C 0.062(4) 0.026(3) 0.031(3) 0.009(2) 0.022(3) -0.001(3)
O1C 0.026(2) 0.036(2) 0.0170(16) 0.0081(15) 0.0016(15) -0.0003(17)
O2C 0.0223(18) 0.0254(18) 0.0120(15) 0.0034(13) 0.0028(13) 0.0012(14)
O3C 0.0266(19) 0.0130(15) 0.0245(16) -0.0038(13) 0.0108(16) 0.0013(14)
O4C 0.0225(19) 0.0263(18) 0.0197(16) -0.0043(14) 0.0077(15) -0.0036(15)
Cl1D 0.0388(8) 0.0141(5) 0.0241(6) -0.0009(5) 0.0018(5) -0.0009(5)
C1D 0.026(3) 0.015(2) 0.015(2) 0.0013(17) 0.006(2) 0.001(2)
C2D 0.024(3) 0.018(2) 0.013(2) -0.0012(18) 0.007(2) -0.0029(19)
C3D 0.024(3) 0.014(2) 0.0135(19) -0.0021(17) 0.0052(19) 0.0000(18)
C4D 0.025(3) 0.016(2) 0.014(2) 0.0010(18) 0.0101(19) -0.001(2)
C5D 0.028(3) 0.018(2) 0.015(2) 0.0018(18) 0.004(2) -0.001(2)
C6D 0.038(3) 0.014(2) 0.013(2) 0.0034(18) 0.006(2) -0.002(2)
C7D 0.045(3) 0.023(3) 0.021(2) 0.005(2) 0.010(2) 0.006(2)
C8D 0.059(4) 0.021(3) 0.018(2) -0.004(2) 0.004(3) -0.001(3)
C9D 0.043(3) 0.026(3) 0.019(2) 0.005(2) 0.001(2) -0.012(2)
C10D 0.029(3) 0.033(3) 0.020(2) 0.008(2) 0.005(2) 0.001(2)
C11D 0.033(3) 0.019(2) 0.017(2) 0.0036(19) 0.009(2) 0.001(2)
C12D 0.030(3) 0.035(3) 0.016(2) 0.015(2) 0.008(2) 0.010(2)
C13D 0.023(3) 0.038(3) 0.021(2) 0.003(2) -0.003(2) 0.003(2)
C14D 0.041(4) 0.100(6) 0.024(3) 0.026(3) 0.012(3) 0.014(4)
C15D 0.044(4) 0.035(3) 0.034(3) 0.014(2) 0.005(3) 0.010(3)
O1D 0.0250(19) 0.0323(19) 0.0190(16) 0.0084(14) 0.0081(15) 0.0037(15)
O2D 0.0225(18) 0.0301(19) 0.0152(15) 0.0080(14) 0.0040(14) 0.0029(15)
O3D 0.029(2) 0.0139(15) 0.0243(16) -0.0008(13) 0.0069(16) -0.0024(14)
O4D 0.0210(18) 0.0165(17) 0.0159(15) 0.0043(12) 0.0061(14) 0.0004(14)

loop_
_atom_type_symbol
_atom_type_description
_atom_type_scat_dispersion_real
_atom_type_scat_dispersion_imag
_atom_type_scat_source
C C 0.0033 0.0016 'International Tables Vol C Tables 4.2.6.8 and 6.1.1.4'
H H 0.0000 0.0000 'International Tables Vol C Tables 4.2.6.8 and 6.1.1.4'
Cl Cl 0.1484 0.1585 'International Tables Vol C Tables 4.2.6.8 and 6.1.1.4'
O O 0.0106 0.0060 'International Tables Vol C Tables 4.2.6.8 and 6.1.1.4'

loop_
_geom_angle_atom_site_label_1
_geom_angle_atom_site_label_2
_geom_angle_atom_site_label_3
_geom_angle
O1A C1A O2A 126.1(5)
O1A C1A C2A 124.4(4)
O2A C1A C2A 109.5(4)
C3A C2A C1A 109.9(4)
C3A C2A Cl1A 112.4(3)
C1A C2A Cl1A 105.1(3)
C3A C2A H2A 109.8
C1A C2A H2A 109.8
Cl1A C2A H2A 109.8
O3A C3A C4A 108.6(4)
O3A C3A C2A 102.8(3)
C4A C3A C2A 114.8(4)
O3A C3A H3A 110.1
C4A C3A H3A 110.1
C2A C3A H3A 110.1
O4A C4A C5A 107.1(4)
O4A C4A C3A 112.4(4)
C5A C4A C3A 110.2(4)
O4A C4A H4A 109.0
C5A C4A H4A 109.0
C3A C4A H4A 109.0
C4A C5A C6A 114.1(4)
C4A C5A H5A1 108.7
C6A C5A H5A1 108.7
C4A C5A H5A2 108.7
C6A C5A H5A2 108.7
H5A1 C5A H5A2 107.6
C7A C6A C11A 118.1(5)
C7A C6A C5A 120.8(5)
C11A C6A C5A 121.1(4)
C6A C7A C8A 120.9(5)
C6A C7A H7A 119.5
C8A C7A H7A 119.5
C9A C8A C7A 121.3(5)
C9A C8A H8A 119.4
C7A C8A H8A 119.4
C8A C9A C10A 119.2(5)
C8A C9A H9A 120.4
C10A C9A H9A 120.4
C9A C10A C11A 118.8(5)
C9A C10A H10A 120.6
C11A C10A H10A 120.6
C6A C11A C10A 121.6(5)
C6A C11A H11A 119.2
C10A C11A H11A 119.2
O2A C12A C15A 107.9(4)
O2A C12A C14A 101.5(4)
C15A C12A C14A 111.1(4)
O2A C12A C13A 112.0(4)
C15A C12A C13A 112.4(5)
C14A C12A C13A 111.4(5)
C12A C13A H13A 109.5
C12A C13A H13B 109.5
H13A C13A H13B 109.5
C12A C13A H13C 109.5
H13A C13A H13C 109.5
H13B C13A H13C 109.5
C12A C14A H14A 109.5
C12A C14A H14B 109.5
H14A C14A H14B 109.5
C12A C14A H14C 109.5
H14A C14A H14C 109.5
H14B C14A H14C 109.5
C12A C15A H15A 109.5
C12A C15A H15B 109.5
H15A C15A H15B 109.5
C12A C15A H15C 109.5
H15A C15A H15C 109.5
H15B C15A H15C 109.5
C1A O2A C12A 120.3(4)
C3A O3A H3E 106(4)
C4A O4A H4E 107(4)
O1B C1B O2B 126.9(4)
O1B C1B C2B 123.6(4)
O2B C1B C2B 109.5(4)
C1B C2B C3B 112.6(4)
C1B C2B Cl1B 104.4(3)
C3B C2B Cl1B 110.9(3)
C1B C2B H2B 109.6
C3B C2B H2B 109.6
Cl1B C2B H2B 109.6
O3B C3B C2B 105.2(3)
O3B C3B C4B 110.6(4)
C2B C3B C4B 112.7(4)
O3B C3B H3B 109.4
C2B C3B H3B 109.4
C4B C3B H3B 109.4
O4B C4B C5B 108.0(4)
O4B C4B C3B 111.5(4)
C5B C4B C3B 109.5(4)
O4B C4B H4B 109.3
C5B C4B H4B 109.3
C3B C4B H4B 109.3
C6B C5B C4B 113.2(4)
C6B C5B H5B1 108.9
C4B C5B H5B1 108.9
C6B C5B H5B2 108.9
C4B C5B H5B2 108.9
H5B1 C5B H5B2 107.8
C11B C6B C7B 118.4(5)
C11B C6B C5B 121.7(4)
C7B C6B C5B 119.9(5)
C8B C7B C6B 120.3(5)
C8B C7B H7B 119.9
C6B C7B H7B 119.9
C7B C8B C9B 120.2(5)
C7B C8B H8B 119.9
C9B C8B H8B 119.9
C10B C9B C8B 119.4(5)
C10B C9B H9B 120.3
C8B C9B H9B 120.3
C11B C10B C9B 120.1(5)
C11B C10B H10B 119.9
C9B C10B H10B 119.9
C10B C11B C6B 121.6(5)
C10B C11B H11B 119.2
C6B C11B H11B 119.2
O2B C12B C13B 109.6(4)
O2B C12B C15B 109.2(4)
C13B C12B C15B 113.5(5)
O2B C12B C14B 101.5(4)
C13B C12B C14B 111.4(4)
C15B C12B C14B 111.0(4)
C12B C13B H13D 109.5
C12B C13B H13E 109.5
H13D C13B H13E 109.5
C12B C13B H13F 109.5
H13D C13B H13F 109.5
H13E C13B H13F 109.5
C12B C14B H14D 109.5
C12B C14B H14E 109.5
H14D C14B H14E 109.5
C12B C14B H14F 109.5
H14D C14B H14F 109.5
H14E C14B H14F 109.5
C12B C15B H15D 109.5
C12B C15B H15E 109.5
H15D C15B H15E 109.5
C12B C15B H15F 109.5
H15D C15B H15F 109.5
H15E C15B H15F 109.5
C1B O2B C12B 121.2(4)
C3B O3B H3F 112(4)
C4B O4B H4F 102(4)
O1C C1C O2C 124.3(4)
O1C C1C C2C 124.6(4)
O2C C1C C2C 111.1(4)
C1C C2C C3C 112.2(4)
C1C C2C Cl1C 104.7(3)
C3C C2C Cl1C 111.4(3)
C1C C2C H2C 109.5
C3C C2C H2C 109.5
Cl1C C2C H2C 109.5
O3C C3C C4C 110.5(4)
O3C C3C C2C 103.1(3)
C4C C3C C2C 115.2(4)
O3C C3C H3C 109.3
C4C C3C H3C 109.3
C2C C3C H3C 109.3
O4C C4C C5C 111.7(4)
O4C C4C C3C 112.8(4)
C5C C4C C3C 109.6(4)
O4C C4C H4C 107.5
C5C C4C H4C 107.5
C3C C4C H4C 107.5
C6C C5C C4C 113.6(4)
C6C C5C H5C1 108.8
C4C C5C H5C1 108.8
C6C C5C H5C2 108.8
C4C C5C H5C2 108.8
H5C1 C5C H5C2 107.7
C11C C6C C7C 118.5(5)
C11C C6C C5C 121.4(4)
C7C C6C C5C 120.0(5)
C6C C7C C8C 120.8(5)
C6C C7C H7C 119.6
C8C C7C H7C 119.6
C9C C8C C7C 120.5(5)
C9C C8C H8C 119.7
C7C C8C H8C 119.7
C8C C9C C10C 119.7(5)
C8C C9C H9C 120.2
C10C C9C H9C 120.2
C9C C10C C11C 119.7(5)
C9C C10C H10C 120.1
C11C C10C H10C 120.1
C6C C11C C10C 120.7(5)
C6C C11C H11C 119.6
C10C C11C H11C 119.6
C14C C12C O2C 100.9(4)
C14C C12C C15C 111.6(5)
O2C C12C C15C 109.1(4)
C14C C12C C13C 110.6(4)
O2C C12C C13C 110.6(4)
C15C C12C C13C 113.4(5)
C12C C13C H13G 109.5
C12C C13C H13H 109.5
H13G C13C H13H 109.5
C12C C13C H13I 109.5
H13G C13C H13I 109.5
H13H C13C H13I 109.5
C12C C14C H14G 109.5
C12C C14C H14H 109.5
H14G C14C H14H 109.5
C12C C14C H14I 109.5
H14G C14C H14I 109.5
H14H C14C H14I 109.5
C12C C15C H15G 109.5
C12C C15C H15H 109.5
H15G C15C H15H 109.5
C12C C15C H15I 109.5
H15G C15C H15I 109.5
H15H C15C H15I 109.5
C1C O2C C12C 121.1(4)
C3C O3C H3G 108(4)
C4C O4C H4G 119(4)
O1D C1D O2D 126.8(4)
O1D C1D C2D 124.0(4)
O2D C1D C2D 109.2(4)
C1D C2D C3D 112.3(4)
C1D C2D Cl1D 103.2(3)
C3D C2D Cl1D 112.1(3)
C1D C2D H2D 109.7
C3D C2D H2D 109.7
Cl1D C2D H2D 109.7
O3D C3D C4D 110.7(4)
O3D C3D C2D 102.5(3)
C4D C3D C2D 114.4(4)
O3D C3D H3D 109.7
C4D C3D H3D 109.7
C2D C3D H3D 109.7
O4D C4D C5D 108.8(4)
O4D C4D C3D 111.8(3)
C5D C4D C3D 110.5(4)
O4D C4D H4D 108.5
C5D C4D H4D 108.5
C3D C4D H4D 108.5
C6D C5D C4D 112.9(4)
C6D C5D H5D1 109.0
C4D C5D H5D1 109.0
C6D C5D H5D2 109.0
C4D C5D H5D2 109.0
H5D1 C5D H5D2 107.8
C11D C6D C7D 118.2(5)
C11D C6D C5D 121.7(4)
C7D C6D C5D 120.0(5)
C8D C7D C6D 120.0(5)
C8D C7D H7D 120.0
C6D C7D H7D 120.0
C9D C8D C7D 120.5(5)
C9D C8D H8D 119.7
C7D C8D H8D 119.7
C10D C9D C8D 119.6(5)
C10D C9D H9D 120.2
C8D C9D H9D 120.2
C11D C10D C9D 120.1(5)
C11D C10D H10D 119.9
C9D C10D H10D 119.9
C10D C11D C6D 121.6(5)
C10D C11D H11D 119.2
C6D C11D H11D 119.2
O2D C12D C13D 111.9(4)
O2D C12D C14D 101.4(4)
C13D C12D C14D 111.8(5)
O2D C12D C15D 107.5(4)
C13D C12D C15D 112.2(5)
C14D C12D C15D 111.5(5)
C12D C13D H13J 109.5
C12D C13D H13K 109.5
H13J C13D H13K 109.5
C12D C13D H13L 109.5
H13J C13D H13L 109.5
H13K C13D H13L 109.5
C12D C14D H14J 109.5
C12D C14D H14K 109.5
H14J C14D H14K 109.5
C12D C14D H14L 109.5
H14J C14D H14L 109.5
H14K C14D H14L 109.5
C12D C15D H15J 109.5
C12D C15D H15K 109.5
H15J C15D H15K 109.5
C12D C15D H15L 109.5
H15J C15D H15L 109.5
H15K C15D H15L 109.5
C1D O2D C12D 121.2(4)
C3D O3D H3H 105(4)
C4D O4D H4H 105(4)

loop_
_geom_bond_atom_site_label_1
_geom_bond_atom_site_label_2
_geom_bond_distance
Cl1A C2A 1.796(4)
C1A O1A 1.207(6)
C1A O2A 1.334(5)
C1A C2A 1.541(7)
C2A C3A 1.534(6)
C2A H2A 1.0000
C3A O3A 1.433(5)
C3A C4A 1.533(6)
C3A H3A 1.0000
C4A O4A 1.433(6)
C4A C5A 1.517(7)
C4A H4A 1.0000
C5A C6A 1.528(6)
C5A H5A1 0.9900
C5A H5A2 0.9900
C6A C7A 1.379(7)
C6A C11A 1.389(8)
C7A C8A 1.389(7)
C7A H7A 0.9500
C8A C9A 1.376(9)
C8A H8A 0.9500
C9A C10A 1.399(8)
C9A H9A 0.9500
C10A C11A 1.409(7)
C10A H10A 0.9500
C11A H11A 0.9500
C12A O2A 1.497(5)
C12A C15A 1.505(7)
C12A C14A 1.511(7)
C12A C13A 1.514(7)
C13A H13A 0.9800
C13A H13B 0.9800
C13A H13C 0.9800
C14A H14A 0.9800
C14A H14B 0.9800
C14A H14C 0.9800
C15A H15A 0.9800
C15A H15B 0.9800
C15A H15C 0.9800
O3A H3E 0.85(3)
O4A H4E 0.84(3)
Cl1B C2B 1.797(5)
C1B O1B 1.215(6)
C1B O2B 1.322(5)
C1B C2B 1.518(6)
C2B C3B 1.534(6)
C2B H2B 1.0000
C3B O3B 1.416(5)
C3B C4B 1.537(6)
C3B H3B 1.0000
C4B O4B 1.417(6)
C4B C5B 1.537(6)
C4B H4B 1.0000
C5B C6B 1.505(7)
C5B H5B1 0.9900
C5B H5B2 0.9900
C6B C11B 1.381(8)
C6B C7B 1.397(7)
C7B C8B 1.385(8)
C7B H7B 0.9500
C8B C9B 1.392(8)
C8B H8B 0.9500
C9B C10B 1.378(8)
C9B H9B 0.9500
C10B C11B 1.374(7)
C10B H10B 0.9500
C11B H11B 0.9500
C12B O2B 1.492(6)
C12B C13B 1.510(7)
C12B C15B 1.521(8)
C12B C14B 1.539(7)
C13B H13D 0.9800
C13B H13E 0.9800
C13B H13F 0.9800
C14B H14D 0.9800
C14B H14E 0.9800
C14B H14F 0.9800
C15B H15D 0.9800
C15B H15E 0.9800
C15B H15F 0.9800
O3B H3F 0.80(3)
O4B H4F 0.81(3)
Cl1C C2C 1.795(4)
C1C O1C 1.215(6)
C1C O2C 1.334(5)
C1C C2C 1.504(7)
C2C C3C 1.537(6)
C2C H2C 1.0000
C3C O3C 1.439(5)
C3C C4C 1.531(6)
C3C H3C 1.0000
C4C O4C 1.413(6)
C4C C5C 1.530(7)
C4C H4C 1.0000
C5C C6C 1.517(6)
C5C H5C1 0.9900
C5C H5C2 0.9900
C6C C11C 1.379(8)
C6C C7C 1.380(7)
C7C C8C 1.388(8)
C7C H7C 0.9500
C8C C9C 1.366(9)
C8C H8C 0.9500
C9C C10C 1.379(8)
C9C H9C 0.9500
C10C C11C 1.401(7)
C10C H10C 0.9500
C11C H11C 0.9500
C12C C14C 1.505(7)
C12C O2C 1.506(6)
C12C C15C 1.508(7)
C12C C13C 1.515(7)
C13C H13G 0.9800
C13C H13H 0.9800
C13C H13I 0.9800
C14C H14G 0.9800
C14C H14H 0.9800
C14C H14I 0.9800
C15C H15G 0.9800
C15C H15H 0.9800
C15C H15I 0.9800
O3C H3G 0.85(3)
O4C H4G 0.81(3)
Cl1D C2D 1.806(5)
C1D O1D 1.216(6)
C1D O2D 1.327(5)
C1D C2D 1.518(7)
C2D C3D 1.528(6)
C2D H2D 1.0000
C3D O3D 1.440(5)
C3D C4D 1.521(6)
C3D H3D 1.0000
C4D O4D 1.423(6)
C4D C5D 1.519(6)
C4D H4D 1.0000
C5D C6D 1.498(7)
C5D H5D1 0.9900
C5D H5D2 0.9900
C6D C11D 1.390(7)
C6D C7D 1.404(7)
C7D C8D 1.392(8)
C7D H7D 0.9500
C8D C9D 1.384(9)
C8D H8D 0.9500
C9D C10D 1.383(8)
C9D H9D 0.9500
C10D C11D 1.373(7)
C10D H10D 0.9500
C11D H11D 0.9500
C12D O2D 1.486(6)
C12D C13D 1.513(8)
C12D C14D 1.520(7)
C12D C15D 1.534(8)
C13D H13J 0.9800
C13D H13K 0.9800
C13D H13L 0.9800
C14D H14J 0.9800
C14D H14K 0.9800
C14D H14L 0.9800
C15D H15J 0.9800
C15D H15K 0.9800
C15D H15L 0.9800
O3D H3H 0.87(3)
O4D H4H 0.85(3)

loop_
_geom_hbond_atom_site_label_D
_geom_hbond_atom_site_label_H
_geom_hbond_atom_site_label_A
_geom_hbond_distance_DH
_geom_hbond_distance_HA
_geom_hbond_distance_DA
_geom_hbond_angle_DHA
_geom_hbond_site_symmetry_A
O3A H3E O4B 0.85(3) 1.92(4) 2.645(4) 142(5) 1_455
O3B H3F O3C 0.80(3) 2.19(5) 2.799(5) 133(5) .
O3B H3F O4D 0.80(3) 2.26(4) 2.910(5) 138(5) .
O3C H3G O3D 0.85(3) 1.99(3) 2.794(5) 158(5) .
O3D H3H O3A 0.87(3) 1.93(3) 2.799(5) 174(5) .
O4A H4E O1C 0.84(3) 2.08(4) 2.835(4) 148(5) .
O4B H4F O1D 0.81(3) 2.04(4) 2.750(4) 147(5) 1_655
O4C H4G O3B 0.81(3) 2.08(3) 2.859(5) 160(6) .
O4D H4H O1B 0.85(3) 2.10(4) 2.843(4) 146(5) .

loop_
_geom_torsion_atom_site_label_1
_geom_torsion_atom_site_label_2
_geom_torsion_atom_site_label_3
_geom_torsion_atom_site_label_4
_geom_torsion
O1A C1A C2A C3A 24.3(6)
O2A C1A C2A C3A -157.5(4)
O1A C1A C2A Cl1A -96.9(5)
O2A C1A C2A Cl1A 81.3(4)
C1A C2A C3A O3A 76.5(5)
Cl1A C2A C3A O3A -166.8(3)
C1A C2A C3A C4A -165.8(4)
Cl1A C2A C3A C4A -49.1(5)
O3A C3A C4A O4A 51.8(5)
C2A C3A C4A O4A -62.6(5)
O3A C3A C4A C5A -67.6(5)
C2A C3A C4A C5A 178.0(4)
O4A C4A C5A C6A 54.6(5)
C3A C4A C5A C6A 177.2(4)
C4A C5A C6A C7A 85.3(6)
C4A C5A C6A C11A -94.7(6)
C11A C6A C7A C8A -1.6(8)
C5A C6A C7A C8A 178.4(5)
C6A C7A C8A C9A 0.3(9)
C7A C8A C9A C10A 0.3(9)
C8A C9A C10A C11A 0.4(8)
C7A C6A C11A C10A 2.3(8)
C5A C6A C11A C10A -177.7(5)
C9A C10A C11A C6A -1.7(8)
O1A C1A O2A C12A 13.8(7)
C2A C1A O2A C12A -164.3(4)
C15A C12A O2A C1A 65.0(5)
C14A C12A O2A C1A -178.1(4)
C13A C12A O2A C1A -59.2(6)
O1B C1B C2B C3B 28.0(6)
O2B C1B C2B C3B -153.8(4)
O1B C1B C2B Cl1B -92.3(5)
O2B C1B C2B Cl1B 85.9(4)
C1B C2B C3B O3B 63.9(5)
Cl1B C2B C3B O3B -179.6(3)
C1B C2B C3B C4B -175.6(4)
Cl1B C2B C3B C4B -59.1(4)
O3B C3B C4B O4B 61.9(5)
C2B C3B C4B O4B -55.5(5)
O3B C3B C4B C5B -57.5(5)
C2B C3B C4B C5B -174.9(4)
O4B C4B C5B C6B 71.9(5)
C3B C4B C5B C6B -166.5(4)
C4B C5B C6B C11B -88.4(6)
C4B C5B C6B C7B 94.0(6)
C11B C6B C7B C8B -0.7(8)
C5B C6B C7B C8B 177.1(5)
C6B C7B C8B C9B 1.3(9)
C7B C8B C9B C10B -0.8(9)
C8B C9B C10B C11B -0.3(8)
C9B C10B C11B C6B 0.9(8)
C7B C6B C11B C10B -0.4(8)
C5B C6B C11B C10B -178.1(5)
O1B C1B O2B C12B 6.8(7)
C2B C1B O2B C12B -171.3(4)
C13B C12B O2B C1B -68.3(5)
C15B C12B O2B C1B 56.6(6)
C14B C12B O2B C1B 173.8(4)
O1C C1C C2C C3C 33.9(6)
O2C C1C C2C C3C -148.4(4)
O1C C1C C2C Cl1C -87.0(5)
O2C C1C C2C Cl1C 90.7(4)
C1C C2C C3C O3C 67.7(5)
Cl1C C2C C3C O3C -175.2(3)
C1C C2C C3C C4C -171.8(4)
Cl1C C2C C3C C4C -54.8(5)
O3C C3C C4C O4C 62.9(5)
C2C C3C C4C O4C -53.4(5)
O3C C3C C4C C5C -62.2(5)
C2C C3C C4C C5C -178.5(4)
O4C C4C C5C C6C 67.4(5)
C3C C4C C5C C6C -166.9(4)
C4C C5C C6C C11C -89.1(6)
C4C C5C C6C C7C 89.1(6)
C11C C6C C7C C8C -0.3(8)
C5C C6C C7C C8C -178.6(5)
C6C C7C C8C C9C 0.2(9)
C7C C8C C9C C10C 0.2(9)
C8C C9C C10C C11C -0.4(9)
C7C C6C C11C C10C 0.1(8)
C5C C6C C11C C10C 178.3(5)
C9C C10C C11C C6C 0.3(8)
O1C C1C O2C C12C 9.8(7)
C2C C1C O2C C12C -167.9(4)
C14C C12C O2C C1C 175.8(4)
C15C C12C O2C C1C 58.1(6)
C13C C12C O2C C1C -67.2(5)
O1D C1D C2D C3D 36.5(6)
O2D C1D C2D C3D -146.5(4)
O1D C1D C2D Cl1D -84.5(5)
O2D C1D C2D Cl1D 92.6(4)
C1D C2D C3D O3D 72.8(5)
Cl1D C2D C3D O3D -171.4(3)
C1D C2D C3D C4D -167.2(4)
Cl1D C2D C3D C4D -51.5(5)
O3D C3D C4D O4D 62.1(5)
C2D C3D C4D O4D -53.1(5)
O3D C3D C4D C5D -59.3(5)
C2D C3D C4D C5D -174.5(4)
O4D C4D C5D C6D 62.6(5)
C3D C4D C5D C6D -174.3(4)
C4D C5D C6D C11D -107.5(5)
C4D C5D C6D C7D 74.1(6)
C11D C6D C7D C8D 0.9(8)
C5D C6D C7D C8D 179.4(5)
C6D C7D C8D C9D -0.3(8)
C7D C8D C9D C10D -0.5(8)
C8D C9D C10D C11D 0.6(8)
C9D C10D C11D C6D 0.1(8)
C7D C6D C11D C10D -0.8(7)
C5D C6D C11D C10D -179.2(5)
O1D C1D O2D C12D 11.3(7)
C2D C1D O2D C12D -165.7(4)
C13D C12D O2D C1D -60.2(6)
C14D C12D O2D C1D -179.5(5)
C15D C12D O2D C1D 63.4(6)
